data_7250082
loop_
_publ_author_name
Balendra,
'Ali, Mahboob'
Sanyukta,
'Murugavel, Sevi'

_publ_section_title
;
 Effect of coordinated and lattice neutral co-ligands on the dielectric
 properties of cadmium and magnesium based coordination polymers
;
_journal_issue 14
_journal_name_full CrystEngComm
_journal_page_first 2136
_journal_page_last 2147
_journal_paper_doi 10.1039/D4CE01238K
_journal_volume 27
_journal_year 2025
_chemical_formula_moiety 'C32 H34 Mg3 O18 S2, 1[C4H9NO]'
_chemical_formula_sum 'C36 H43 Mg3 N O19 S2'
_chemical_formula_weight 930.76
_space_group_crystal_system monoclinic
_space_group_IT_number 15
_space_group_name_Hall '-C 2yc'
_space_group_name_H-M_alt 'C 1 2/c 1'
_atom_sites_solution_hydrogens mixed
_atom_sites_solution_primary iterative
_audit_creation_date 2025-02-18
_audit_creation_method
;
Olex2 1.5
(compiled 2024.02.16 svn.r378c4104 for OlexSys, GUI svn.r6928)
;
_audit_update_record
;
2025-02-20 deposited with the CCDC.	2025-02-25 downloaded from the CCDC.
;
_cell_angle_alpha 90
_cell_angle_beta 114.671(18)
_cell_angle_gamma 90
_cell_formula_units_Z 4
_cell_length_a 25.095(16)
_cell_length_b 6.440(4)
_cell_length_c 28.376(18)
_cell_measurement_reflns_used 3358
_cell_measurement_temperature 100
_cell_measurement_theta_max 25.948
_cell_measurement_theta_min 2.831
_cell_volume 4167(5)
_computing_cell_refinement 'SAINT v8.37A (Bruker, 2015)'
_computing_data_collection 'Bruker D8 Quest'
_computing_data_reduction 'SAINT v8.37A (Bruker, 2015)'
_computing_molecular_graphics 'Olex2 1.5 (Dolomanov et al., 2009)'
_computing_publication_material 'Olex2 1.5 (Dolomanov et al., 2009)'
_computing_structure_refinement 'XL  (Sheldrick, 2008)'
_computing_structure_solution 'olex2.solve 1.5 (Bourhis et al., 2015)'
_diffrn_ambient_temperature 100
_diffrn_measured_fraction_theta_full 0.986
_diffrn_measured_fraction_theta_max 0.986
_diffrn_measurement_device_type 'Bruker APEX-II CCD'
_diffrn_measurement_method '\f and \w scans'
_diffrn_radiation_type MoK\a
_diffrn_radiation_wavelength 0.71073
_diffrn_reflns_av_R_equivalents 0.0991
_diffrn_reflns_av_unetI/netI 0.0706
_diffrn_reflns_Laue_measured_fraction_full 0.986
_diffrn_reflns_Laue_measured_fraction_max 0.986
_diffrn_reflns_limit_h_max 28
_diffrn_reflns_limit_h_min -23
_diffrn_reflns_limit_k_max 7
_diffrn_reflns_limit_k_min -7
_diffrn_reflns_limit_l_max 32
_diffrn_reflns_limit_l_min -32
_diffrn_reflns_number 7133
_diffrn_reflns_point_group_measured_fraction_full 0.986
_diffrn_reflns_point_group_measured_fraction_max 0.986
_diffrn_reflns_theta_full 24.195
_diffrn_reflns_theta_max 24.195
_diffrn_reflns_theta_min 1.936
_exptl_absorpt_coefficient_mu 0.253
_exptl_absorpt_correction_type multi-scan
_exptl_crystal_colour Colorless
_exptl_crystal_density_diffrn 1.483
_exptl_crystal_density_meas 1.482
_exptl_crystal_density_method 'not measured'
_exptl_crystal_description Needle
_exptl_crystal_F_000 1944
_exptl_crystal_size_max 0.3
_exptl_crystal_size_mid 0.2
_exptl_crystal_size_min 0.1
_exptl_transmission_factor_max 0.976
_exptl_transmission_factor_min 0.943
_refine_diff_density_max 0.340
_refine_diff_density_min -0.581
_refine_diff_density_rms 0.076
_refine_ls_extinction_method none
_refine_ls_goodness_of_fit_ref 1.041
_refine_ls_hydrogen_treatment mixed
_refine_ls_matrix_type full
_refine_ls_number_parameters 257
_refine_ls_number_reflns 3231
_refine_ls_number_restraints 0
_refine_ls_restrained_S_all 1.041
_refine_ls_R_factor_all 0.0659
_refine_ls_R_factor_gt 0.0498
_refine_ls_shift/su_max 0.000
_refine_ls_shift/su_mean 0.000
_refine_ls_structure_factor_coef Fsqd
_refine_ls_weighting_details 'w=1/[\s^2^(Fo^2^)+(0.0633P)^2^+7.2613P] where P=(Fo^2^+2Fc^2^)/3'
_refine_ls_weighting_scheme calc
_refine_ls_wR_factor_gt 0.1262
_refine_ls_wR_factor_ref 0.1356
_reflns_Friedel_coverage 0.000
_reflns_number_gt 2564
_reflns_number_total 3231
_reflns_threshold_expression 'I > 2\s(I)'
_cod_data_source_file d4ce01238k2.cif
_cod_data_source_block Solid2
_cod_depositor_comments 'Adding full bibliography for 7250081--7250082.cif.'
_cod_original_cell_volume 4168(5)
_cod_database_code 7250082
_shelx_shelxl_version_number 2014/7
_shelx_space_group_comment
;
The symmetry employed for this shelxl refinement is uniquely defined
by the following loop, which should always be used as a source of
symmetry information in preference to the above space-group names.
They are only intended as comments.
;
_shelx_estimated_absorpt_t_max 0.975
_shelx_estimated_absorpt_t_min 0.928
_olex2_refinement_description
;
1. Fixed Uiso
 At 1.2 times of:
  All C(H) groups, All C(H,H) groups
 At 1.5 times of:
  All C(H,H,H) groups, All O(H) groups, All O(H,H) groups
2.a Rotating group:
 O3(H3A,H3B)
2.b Secondary CH2 refined with riding coordinates:
 C15(H15A,H15B)
2.c Aromatic/amide H refined with riding coordinates:
 C13(H13), C12(H12), C7(H7), C6(H6), C9(H9), C3(H3), C10(H10), C4(H4)
2.d Idealised Me refined as rotating group:
 C16(H16A,H16B,H16C)
2.e Idealised tetrahedral OH refined as rotating group:
 O1(H1)
;
_smtbx_masks_special_details
;
A solvent mask was calculated and 196 electrons were 
found in a volume of 752\%A^3^ in 1 void per unit cell. 
This is consistent with the presence of 
1[C4H9NO] per formula unit 
which account for 192 electrons 
per unit cell.
;
_smtbx_masks_void_probe_radius 1.2
_smtbx_masks_void_truncation_radius 1.2
_olex2_submission_original_sample_id 'Solid 2'
_olex2_submission_special_instructions 'No special instructions were received'

loop_
_space_group_symop_operation_xyz
'x, y, z'
'-x, y, -z+1/2'
'x+1/2, y+1/2, z'
'-x+1/2, y+1/2, -z+1/2'
'-x, -y, -z'
'x, -y, z-1/2'
'-x+1/2, -y+1/2, -z'
'x+1/2, -y+1/2, z-1/2'

loop_
_atom_site_label
_atom_site_type_symbol
_atom_site_fract_x
_atom_site_fract_y
_atom_site_fract_z
_atom_site_U_iso_or_equiv
_atom_site_adp_type
_atom_site_occupancy
_atom_site_site_symmetry_order
_atom_site_calc_flag
_atom_site_refinement_flags_posn
_atom_site_refinement_flags_adp
_atom_site_refinement_flags_occupancy
_atom_site_disorder_assembly
_atom_site_disorder_group
S1 S 0.28318(3) -0.04107(13) 0.67266(3) 0.0172(2) Uani 1 1 d . . . . .
Mg2 Mg 0.5000 1.0000 0.5000 0.0103(3) Uani 1 2 d S . P . .
Mg1 Mg 0.43403(4) 0.50120(15) 0.48325(4) 0.0116(3) Uani 1 1 d . . . . .
O2 O 0.50353(9) 0.6943(3) 0.52119(9) 0.0123(5) Uani 1 1 d . . . . .
O4 O 0.43894(9) 0.3763(3) 0.55251(8) 0.0148(5) Uani 1 1 d . . . . .
O9 O 0.42699(9) 0.0391(3) 0.92976(7) 0.0142(5) Uani 1 1 d . . . . .
O5 O 0.44478(9) 0.0376(3) 0.53798(8) 0.0139(5) Uani 1 1 d . . . . .
O8 O 0.41458(9) 0.3761(3) 0.90977(7) 0.0150(5) Uani 1 1 d . . . . .
O1 O 0.37404(9) 0.7072(3) 0.49259(8) 0.0177(5) Uani 1 1 d . . . . .
H1 H 0.3910 0.8176 0.5068 0.027 Uiso 1 1 calc R U . . .
O3 O 0.36558(9) 0.2935(3) 0.44256(8) 0.0164(5) Uani 1 1 d . . . . .
H3A H 0.3793 0.1879 0.4331 0.025 Uiso 1 1 d R U . . .
H3B H 0.3422 0.3490 0.4141 0.025 Uiso 1 1 d R U . . .
O6 O 0.27756(9) -0.2632(3) 0.66937(8) 0.0225(5) Uani 1 1 d . . . . .
O7 O 0.23165(9) 0.0885(4) 0.65044(8) 0.0208(5) Uani 1 1 d . . . . .
C11 C 0.37741(13) 0.1317(5) 0.84149(11) 0.0139(7) Uani 1 1 d . . . . .
C14 C 0.40896(12) 0.1886(5) 0.89824(11) 0.0120(7) Uani 1 1 d . . . . .
C1 C 0.43036(13) 0.1898(5) 0.55867(11) 0.0142(7) Uani 1 1 d . . . . .
C13 C 0.31597(13) 0.2292(5) 0.75383(12) 0.0179(7) Uani 1 1 d . . . . .
H13 H 0.2933 0.3302 0.7292 0.022 Uiso 1 1 calc R U . . .
C2 C 0.39875(13) 0.1358(5) 0.59163(11) 0.0156(7) Uani 1 1 d . . . . .
C12 C 0.34555(13) 0.2813(5) 0.80562(11) 0.0165(7) Uani 1 1 d . . . . .
H12 H 0.3440 0.4196 0.8166 0.020 Uiso 1 1 calc R U . . .
C7 C 0.36228(14) 0.2842(5) 0.59904(12) 0.0192(7) Uani 1 1 d . . . . .
H7 H 0.3611 0.4213 0.5863 0.023 Uiso 1 1 calc R U . . .
C8 C 0.31973(13) 0.0284(5) 0.73830(12) 0.0173(7) Uani 1 1 d . . . . .
C6 C 0.32765(14) 0.2324(5) 0.62505(12) 0.0196(7) Uani 1 1 d . . . . .
H6 H 0.3026 0.3326 0.6300 0.024 Uiso 1 1 calc R U . . .
C9 C 0.35210(14) -0.1230(5) 0.77367(12) 0.0223(8) Uani 1 1 d . . . . .
H9 H 0.3547 -0.2600 0.7624 0.027 Uiso 1 1 calc R U . . .
C3 C 0.40144(14) -0.0616(5) 0.61158(12) 0.0194(7) Uani 1 1 d . . . . .
H3 H 0.4266 -0.1622 0.6071 0.023 Uiso 1 1 calc R U . . .
C5 C 0.33049(13) 0.0319(5) 0.64356(11) 0.0157(7) Uani 1 1 d . . . . .
C10 C 0.38042(15) -0.0705(5) 0.82545(12) 0.0222(8) Uani 1 1 d . . . . .
H10 H 0.4020 -0.1727 0.8502 0.027 Uiso 1 1 calc R U . . .
C4 C 0.36795(14) -0.1145(5) 0.63806(12) 0.0208(8) Uani 1 1 d . . . . .
H4 H 0.3706 -0.2496 0.6523 0.025 Uiso 1 1 calc R U . . .
C15 C 0.31503(15) 0.7508(6) 0.45862(14) 0.0318(9) Uani 1 1 d . . . . .
H15A H 0.2916 0.6224 0.4538 0.038 Uiso 1 1 calc R U . . .
H15B H 0.3135 0.7906 0.4244 0.038 Uiso 1 1 calc R U . . .
C16 C 0.28715(16) 0.9199(6) 0.47688(15) 0.0364(10) Uani 1 1 d . . . . .
H16A H 0.2462 0.9372 0.4520 0.055 Uiso 1 1 calc R U . . .
H16B H 0.3085 1.0501 0.4797 0.055 Uiso 1 1 calc R U . . .
H16C H 0.2885 0.8827 0.5109 0.055 Uiso 1 1 calc R U . . .
H2 H 0.5069(16) 0.688(6) 0.5491(15) 0.028(12) Uiso 1 1 d . . . . .

loop_
_atom_site_aniso_label
_atom_site_aniso_U_11
_atom_site_aniso_U_22
_atom_site_aniso_U_33
_atom_site_aniso_U_23
_atom_site_aniso_U_13
_atom_site_aniso_U_12
S1 0.0162(4) 0.0235(5) 0.0145(4) -0.0018(3) 0.0090(3) -0.0042(3)
Mg2 0.0098(7) 0.0112(8) 0.0133(7) 0.0009(6) 0.0083(6) 0.0018(6)
Mg1 0.0104(5) 0.0103(6) 0.0161(5) 0.0016(4) 0.0074(4) 0.0009(4)
O2 0.0124(11) 0.0143(12) 0.0126(12) 0.0000(10) 0.0074(9) -0.0009(9)
O4 0.0199(12) 0.0107(12) 0.0190(11) 0.0001(9) 0.0132(9) -0.0005(9)
O9 0.0129(11) 0.0143(12) 0.0146(10) 0.0004(10) 0.0051(9) -0.0004(9)
O5 0.0148(11) 0.0147(11) 0.0174(11) -0.0004(9) 0.0119(9) 0.0026(9)
O8 0.0170(11) 0.0119(12) 0.0171(11) -0.0011(9) 0.0082(9) -0.0006(9)
O1 0.0117(10) 0.0146(12) 0.0271(12) -0.0046(10) 0.0085(9) -0.0004(9)
O3 0.0146(11) 0.0121(11) 0.0226(12) -0.0003(9) 0.0078(9) 0.0012(9)
O6 0.0248(13) 0.0247(13) 0.0220(12) -0.0049(10) 0.0137(10) -0.0112(11)
O7 0.0133(11) 0.0306(14) 0.0185(12) 0.0015(10) 0.0066(9) -0.0012(10)
C11 0.0127(15) 0.0167(17) 0.0163(15) 0.0001(14) 0.0099(13) -0.0027(13)
C14 0.0054(14) 0.0134(17) 0.0184(16) 0.0023(14) 0.0063(12) 0.0022(13)
C1 0.0100(15) 0.0192(19) 0.0122(15) -0.0012(14) 0.0036(12) 0.0023(13)
C13 0.0201(17) 0.0208(18) 0.0163(16) 0.0042(14) 0.0109(14) 0.0037(15)
C2 0.0175(16) 0.0161(17) 0.0159(16) -0.0010(14) 0.0096(13) -0.0014(14)
C12 0.0167(16) 0.0187(17) 0.0183(16) 0.0013(14) 0.0114(13) 0.0030(14)
C7 0.0241(18) 0.0164(17) 0.0225(17) -0.0003(14) 0.0150(14) 0.0011(15)
C8 0.0135(15) 0.0261(19) 0.0171(16) -0.0019(14) 0.0111(13) -0.0032(14)
C6 0.0189(17) 0.0224(19) 0.0246(17) 0.0010(15) 0.0162(14) 0.0064(15)
C9 0.0309(19) 0.0174(18) 0.0211(17) 0.0000(15) 0.0133(15) 0.0030(15)
C3 0.0229(18) 0.0194(18) 0.0211(17) 0.0023(14) 0.0142(14) 0.0066(15)
C5 0.0152(16) 0.0188(18) 0.0138(15) -0.0024(13) 0.0067(13) -0.0030(14)
C10 0.0270(19) 0.0170(18) 0.0184(17) 0.0038(14) 0.0053(15) 0.0058(15)
C4 0.0271(19) 0.0202(18) 0.0211(17) 0.0065(15) 0.0159(15) 0.0038(15)
C15 0.0209(18) 0.033(2) 0.038(2) -0.0048(18) 0.0091(16) 0.0029(17)
C16 0.022(2) 0.038(2) 0.052(2) 0.006(2) 0.0185(18) 0.0037(18)

loop_
_atom_type_symbol
_atom_type_description
_atom_type_scat_dispersion_real
_atom_type_scat_dispersion_imag
_atom_type_scat_source
C C 0.0033 0.0016 'International Tables Vol C Tables 4.2.6.8 and 6.1.1.4'
H H 0.0000 0.0000 'International Tables Vol C Tables 4.2.6.8 and 6.1.1.4'
Mg Mg 0.0486 0.0363 'International Tables Vol C Tables 4.2.6.8 and 6.1.1.4'
N N 0.0061 0.0033 'International Tables Vol C Tables 4.2.6.8 and 6.1.1.4'
O O 0.0106 0.0060 'International Tables Vol C Tables 4.2.6.8 and 6.1.1.4'
S S 0.1246 0.1234 'International Tables Vol C Tables 4.2.6.8 and 6.1.1.4'

loop_
_geom_angle_atom_site_label_1
_geom_angle_atom_site_label_2
_geom_angle_atom_site_label_3
_geom_angle
_geom_angle_site_symmetry_1
_geom_angle_site_symmetry_3
_geom_angle_publ_flag
O6 S1 O7 120.09(14) . . ?
O6 S1 C8 108.42(15) . . ?
O6 S1 C5 107.53(14) . . ?
O7 S1 C8 106.96(14) . . ?
O7 S1 C5 107.21(15) . . ?
C8 S1 C5 105.80(15) . . ?
Mg1 Mg2 Mg1 179.999(12) . 5_676 y
Mg1 Mg2 Mg1 50.53(5) 5_676 1_565 y
Mg1 Mg2 Mg1 129.47(5) . 1_565 y
Mg1 Mg2 Mg1 180.0 1_565 5_666 y
Mg1 Mg2 Mg1 129.47(5) 5_676 5_666 y
Mg1 Mg2 Mg1 50.53(5) . 5_666 y
Mg1 Mg2 H2 138.5(9) 1_565 . y
Mg1 Mg2 H2 40.6(9) . . y
Mg1 Mg2 H2 139.4(9) 5_676 . y
Mg1 Mg2 H2 41.5(9) 5_666 . y
O2 Mg2 Mg1 29.73(6) 5_676 5_676 y
O2 Mg2 Mg1 150.27(6) . 5_676 y
O2 Mg2 Mg1 150.27(6) 5_676 . y
O2 Mg2 Mg1 150.34(6) . 1_565 y
O2 Mg2 Mg1 29.66(6) . 5_666 y
O2 Mg2 Mg1 29.66(6) 5_676 1_565 y
O2 Mg2 Mg1 29.73(6) . . y
O2 Mg2 Mg1 150.34(6) 5_676 5_666 y
O2 Mg2 O2 180.0 5_676 . y
O2 Mg2 O9 85.54(8) . 2_666 y
O2 Mg2 O9 85.54(8) 5_676 6_565 y
O2 Mg2 O9 94.46(8) 5_676 2_666 y
O2 Mg2 O9 94.46(8) . 6_565 y
O2 Mg2 O5 94.75(8) 5_676 1_565 y
O2 Mg2 O5 94.76(8) . 5_666 y
O2 Mg2 O5 85.25(8) 5_676 5_666 y
O2 Mg2 O5 85.24(8) . 1_565 y
O2 Mg2 H2 162.7(9) 5_676 . y
O2 Mg2 H2 17.3(9) . . y
O9 Mg2 Mg1 114.30(6) 6_565 5_676 y
O9 Mg2 Mg1 101.07(6) 2_666 1_565 y
O9 Mg2 Mg1 114.30(6) 2_666 . y
O9 Mg2 Mg1 65.70(6) 2_666 5_676 y
O9 Mg2 Mg1 65.70(6) 6_565 . y
O9 Mg2 Mg1 78.93(6) 2_666 5_666 y
O9 Mg2 Mg1 101.07(6) 6_565 5_666 y
O9 Mg2 Mg1 78.93(6) 6_565 1_565 y
O9 Mg2 O9 180.0 6_565 2_666 y
O9 Mg2 O5 89.98(10) 2_666 5_666 y
O9 Mg2 O5 90.02(10) 2_666 1_565 y
O9 Mg2 O5 90.02(10) 6_565 5_666 y
O9 Mg2 O5 89.98(10) 6_565 1_565 y
O9 Mg2 H2 105.9(9) 6_565 . y
O9 Mg2 H2 74.1(9) 2_666 . y
O5 Mg2 Mg1 66.04(6) 1_565 1_565 y
O5 Mg2 Mg1 78.58(6) 5_666 5_676 y
O5 Mg2 Mg1 78.58(6) 1_565 . y
O5 Mg2 Mg1 113.96(6) 5_666 1_565 y
O5 Mg2 Mg1 101.42(6) 1_565 5_676 y
O5 Mg2 Mg1 113.96(6) 1_565 5_666 y
O5 Mg2 Mg1 101.42(6) 5_666 . y
O5 Mg2 Mg1 66.04(6) 5_666 5_666 y
O5 Mg2 O5 180.0 5_666 1_565 y
O5 Mg2 H2 72.7(9) 1_565 . y
O5 Mg2 H2 107.3(9) 5_666 . y
Mg2 Mg1 Mg2 129.47(5) . 1_545 y
Mg2 Mg1 H2 101.2(9) 1_545 . y
Mg2 Mg1 H2 42.4(9) . . y
Mg1 Mg1 Mg2 64.50(4) 5_666 1_545 y
Mg1 Mg1 Mg2 64.97(4) 5_666 . y
Mg1 Mg1 H2 50.5(9) 5_666 . y
O2 Mg1 Mg2 103.73(8) 5_666 . y
O2 Mg1 Mg2 103.51(8) . 1_545 y
O2 Mg1 Mg2 29.82(6) . . y
O2 Mg1 Mg2 29.59(6) 5_666 1_545 y
O2 Mg1 Mg1 42.00(7) 5_666 5_666 y
O2 Mg1 Mg1 42.26(7) . 5_666 y
O2 Mg1 O2 84.26(11) . 5_666 y
O2 Mg1 O4 94.30(10) 5_666 . y
O2 Mg1 O4 92.10(10) . . y
O2 Mg1 O8 92.11(10) 5_666 6_565 y
O2 Mg1 O8 95.06(10) . 6_565 y
O2 Mg1 O1 176.30(10) 5_666 . y
O2 Mg1 O1 92.76(10) . . y
O2 Mg1 O3 92.61(10) 5_666 . y
O2 Mg1 O3 176.71(10) . . y
O2 Mg1 H2 18.7(9) . . y
O2 Mg1 H2 90.1(9) 5_666 . y
O4 Mg1 Mg2 71.51(6) . 1_545 y
O4 Mg1 Mg2 112.51(7) . . y
O4 Mg1 Mg1 94.32(7) . 5_666 y
O4 Mg1 O8 170.83(9) . 6_565 y
O4 Mg1 O1 83.58(9) . . y
O4 Mg1 O3 89.17(9) . . y
O4 Mg1 H2 74.0(9) . . y
O8 Mg1 Mg2 72.13(7) 6_565 . y
O8 Mg1 Mg2 112.17(7) 6_565 1_545 y
O8 Mg1 Mg1 94.83(7) 6_565 5_666 y
O8 Mg1 O1 90.35(9) 6_565 . y
O8 Mg1 O3 84.00(9) 6_565 . y
O8 Mg1 H2 112.6(10) 6_565 . y
O1 Mg1 Mg2 150.46(7) . 1_545 y
O1 Mg1 Mg2 74.41(8) . . y
O1 Mg1 Mg1 134.98(8) . 5_666 y
O1 Mg1 H2 86.4(9) . . y
O3 Mg1 Mg2 151.29(7) . . y
O3 Mg1 Mg2 74.02(8) . 1_545 y
O3 Mg1 Mg1 134.61(8) . 5_666 y
O3 Mg1 O1 90.40(10) . . y
O3 Mg1 H2 163.1(9) . . y
Mg2 O2 Mg1 120.74(11) . 5_666 ?
Mg2 O2 H2 109(3) . . ?
Mg1 O2 Mg2 120.45(11) . . ?
Mg1 O2 Mg1 95.74(11) . 5_666 ?
Mg1 O2 H2 106(3) 5_666 . ?
Mg1 O2 H2 102(3) . . ?
C1 O4 Mg1 124.09(19) . . ?
C14 O9 Mg2 132.96(19) . 2_646 ?
C1 O5 Mg2 134.8(2) . 1_545 ?
C14 O8 Mg1 125.70(19) . 6_566 ?
Mg1 O1 H1 110.4 . . ?
C15 O1 Mg1 129.7(2) . . ?
C15 O1 H1 109.5 . . ?
Mg1 O3 H3A 109.5 . . ?
Mg1 O3 H3B 109.5 . . ?
H3A O3 H3B 104.1 . . ?
C12 C11 C14 119.9(3) . . ?
C12 C11 C10 120.2(3) . . ?
C10 C11 C14 119.9(3) . . ?
O9 C14 C11 116.3(3) . . ?
O8 C14 O9 125.9(3) . . ?
O8 C14 C11 117.8(3) . . ?
O4 C1 O5 125.4(3) . . ?
O4 C1 C2 118.6(3) . . ?
O5 C1 C2 115.9(3) . . ?
C12 C13 H13 120.4 . . ?
C8 C13 H13 120.4 . . ?
C8 C13 C12 119.2(3) . . ?
C7 C2 C1 119.0(3) . . ?
C3 C2 C1 121.4(3) . . ?
C3 C2 C7 119.4(3) . . ?
C11 C12 H12 120.0 . . ?
C13 C12 C11 120.0(3) . . ?
C13 C12 H12 120.0 . . ?
C2 C7 H7 119.8 . . ?
C6 C7 C2 120.5(3) . . ?
C6 C7 H7 119.8 . . ?
C13 C8 S1 120.1(2) . . ?
C13 C8 C9 121.5(3) . . ?
C9 C8 S1 118.4(3) . . ?
C7 C6 H6 120.7 . . ?
C5 C6 C7 118.6(3) . . ?
C5 C6 H6 120.7 . . ?
C8 C9 H9 120.6 . . ?
C10 C9 C8 118.8(3) . . ?
C10 C9 H9 120.6 . . ?
C2 C3 H3 119.6 . . ?
C2 C3 C4 120.8(3) . . ?
C4 C3 H3 119.6 . . ?
C6 C5 S1 119.1(2) . . ?
C6 C5 C4 121.5(3) . . ?
C4 C5 S1 119.4(2) . . ?
C11 C10 H10 119.9 . . ?
C9 C10 C11 120.2(3) . . ?
C9 C10 H10 119.9 . . ?
C3 C4 C5 119.2(3) . . ?
C3 C4 H4 120.4 . . ?
C5 C4 H4 120.4 . . ?
O1 C15 H15A 108.6 . . ?
O1 C15 H15B 108.6 . . ?
O1 C15 C16 114.5(3) . . ?
H15A C15 H15B 107.6 . . ?
C16 C15 H15A 108.6 . . ?
C16 C15 H15B 108.6 . . ?
C15 C16 H16A 109.5 . . ?
C15 C16 H16B 109.5 . . ?
C15 C16 H16C 109.5 . . ?
H16A C16 H16B 109.5 . . ?
H16A C16 H16C 109.5 . . ?
H16B C16 H16C 109.5 . . ?

loop_
_geom_bond_atom_site_label_1
_geom_bond_atom_site_label_2
_geom_bond_distance
_geom_bond_site_symmetry_2
_geom_bond_publ_flag
S1 O6 1.437(3) . ?
S1 O7 1.444(2) . ?
S1 C8 1.756(3) . ?
S1 C5 1.769(3) . ?
Mg2 Mg1 3.554(2) 5_676 y
Mg2 Mg1 3.554(2) . y
Mg2 Mg1 3.568(2) 5_666 y
Mg2 Mg1 3.568(2) 1_565 y
Mg2 O2 2.050(2) 5_676 y
Mg2 O2 2.050(2) . y
Mg2 O9 2.084(2) 2_666 y
Mg2 O9 2.084(2) 6_565 y
Mg2 O5 2.094(2) 1_565 y
Mg2 O5 2.094(2) 5_666 y
Mg2 H2 2.41(4) . y
Mg1 Mg2 3.568(2) 1_545 y
Mg1 Mg1 3.040(3) 5_666 y
Mg1 O2 2.045(2) . y
Mg1 O2 2.054(2) 5_666 y
Mg1 O4 2.079(2) . y
Mg1 O8 2.088(3) 6_565 y
Mg1 O1 2.104(2) . y
Mg1 O3 2.102(2) . y
Mg1 H2 2.33(4) . y
O2 Mg1 2.055(2) 5_666 y
O2 H2 0.76(4) . ?
O4 C1 1.245(4) . ?
O9 Mg2 2.084(2) 2_646 y
O9 C14 1.263(4) . ?
O5 Mg2 2.094(2) 1_545 y
O5 C1 1.271(4) . ?
O8 Mg1 2.088(2) 6_566 y
O8 C14 1.244(4) . ?
O1 H1 0.8400 . ?
O1 C15 1.418(4) . ?
O3 H3A 0.8546 . ?
O3 H3B 0.8536 . ?
C11 C14 1.513(4) . ?
C11 C12 1.387(4) . ?
C11 C10 1.392(5) . ?
C1 C2 1.498(4) . ?
C13 H13 0.9500 . ?
C13 C12 1.383(4) . ?
C13 C8 1.382(5) . ?
C2 C7 1.398(4) . ?
C2 C3 1.382(5) . ?
C12 H12 0.9500 . ?
C7 H7 0.9500 . ?
C7 C6 1.396(4) . ?
C8 C9 1.392(4) . ?
C6 H6 0.9500 . ?
C6 C5 1.384(5) . ?
C9 H9 0.9500 . ?
C9 C10 1.381(5) . ?
C3 H3 0.9500 . ?
C3 C4 1.384(4) . ?
C5 C4 1.386(4) . ?
C10 H10 0.9500 . ?
C4 H4 0.9500 . ?
C15 H15A 0.9900 . ?
C15 H15B 0.9900 . ?
C15 C16 1.499(5) . ?
C16 H16A 0.9800 . ?
C16 H16B 0.9800 . ?
C16 H16C 0.9800 . ?

loop_
_geom_torsion_atom_site_label_1
_geom_torsion_atom_site_label_2
_geom_torsion_atom_site_label_3
_geom_torsion_atom_site_label_4
_geom_torsion
_geom_torsion_site_symmetry_1
_geom_torsion_site_symmetry_2
_geom_torsion_site_symmetry_3
_geom_torsion_site_symmetry_4
_geom_torsion_publ_flag
S1 C8 C9 C10 -179.2(3) . . . . ?
S1 C5 C4 C3 174.8(2) . . . . ?
Mg2 O9 C14 O8 -33.9(4) 2_646 . . . ?
Mg2 O9 C14 C11 146.5(2) 2_646 . . . ?
Mg2 O5 C1 O4 14.7(5) 1_545 . . . ?
Mg2 O5 C1 C2 -167.41(19) 1_545 . . . ?
Mg1 O4 C1 O5 35.8(4) . . . . ?
Mg1 O4 C1 C2 -142.1(2) . . . . ?
Mg1 O8 C14 O9 -17.8(4) 6_566 . . . ?
Mg1 O8 C14 C11 161.79(18) 6_566 . . . ?
Mg1 O1 C15 C16 -175.6(2) . . . . ?
O4 C1 C2 C7 22.6(4) . . . . ?
O4 C1 C2 C3 -162.2(3) . . . . ?
O5 C1 C2 C7 -155.4(3) . . . . ?
O5 C1 C2 C3 19.7(4) . . . . ?
O6 S1 C8 C13 -161.0(2) . . . . ?
O6 S1 C8 C9 19.0(3) . . . . ?
O6 S1 C5 C6 157.4(2) . . . . ?
O6 S1 C5 C4 -20.2(3) . . . . ?
O7 S1 C8 C13 -30.1(3) . . . . ?
O7 S1 C8 C9 149.9(2) . . . . ?
O7 S1 C5 C6 27.0(3) . . . . ?
O7 S1 C5 C4 -150.6(2) . . . . ?
C14 C11 C12 C13 -179.1(3) . . . . ?
C14 C11 C10 C9 -179.5(3) . . . . ?
C1 C2 C7 C6 173.5(3) . . . . ?
C1 C2 C3 C4 -174.2(3) . . . . ?
C13 C8 C9 C10 0.7(5) . . . . ?
C2 C7 C6 C5 0.4(5) . . . . ?
C2 C3 C4 C5 1.3(5) . . . . ?
C12 C11 C14 O9 166.3(3) . . . . ?
C12 C11 C14 O8 -13.3(4) . . . . ?
C12 C11 C10 C9 0.5(5) . . . . ?
C12 C13 C8 S1 -179.4(2) . . . . ?
C12 C13 C8 C9 0.7(5) . . . . ?
C7 C2 C3 C4 0.9(5) . . . . ?
C7 C6 C5 S1 -175.7(2) . . . . ?
C7 C6 C5 C4 1.9(5) . . . . ?
C8 S1 C5 C6 -86.9(3) . . . . ?
C8 S1 C5 C4 95.5(3) . . . . ?
C8 C13 C12 C11 -1.5(4) . . . . ?
C8 C9 C10 C11 -1.3(5) . . . . ?
C6 C5 C4 C3 -2.7(5) . . . . ?
C3 C2 C7 C6 -1.8(5) . . . . ?
C5 S1 C8 C13 83.9(3) . . . . ?
C5 S1 C8 C9 -96.1(3) . . . . ?
C10 C11 C14 O9 -13.7(4) . . . . ?
C10 C11 C14 O8 166.7(3) . . . . ?
C10 C11 C12 C13 0.9(5) . . . . ?

loop_
_smtbx_masks_void_nr
_smtbx_masks_void_average_x
_smtbx_masks_void_average_y
_smtbx_masks_void_average_z
_smtbx_masks_void_volume
_smtbx_masks_void_count_electrons
_smtbx_masks_void_content
1 0.000 -0.826 0.250 188.1 48.8 '1 C4H9NO'
2 0.000 0.069 0.750 188.1 48.8 '1 C4H9NO'
3 0.500 0.068 0.250 188.1 48.8 '1 C4H9NO'
4 0.500 -0.320 0.750 188.1 48.8 '1 C4H9NO'
